data_4345143
loop_
_publ_author_name
'Riedl, Christoph A.'
'Flocke, Lea S.'
'Hejl, Michaela'
'Roller, Alexander'
'Klose, Matthias H. M.'
'Jakupec, Michael A.'
'Kandioller, Wolfgang'
'Keppler, Bernhard K.'

_publ_section_title
;
 Introducing the 4-Phenyl-1,2,3-Triazole Moiety as a Versatile Scaffold
 for the Development of Cytotoxic Ruthenium(II) and Osmium(II) Arene
 Cyclometalates.
;
_journal_issue 1
_journal_name_full 'Inorganic chemistry'
_journal_page_first 528
_journal_page_last 541
_journal_paper_doi 10.1021/acs.inorgchem.6b02430
_journal_volume 56
_journal_year 2017
_chemical_formula_moiety 'C26 H28 Cl N3 O Ru'
_chemical_formula_sum 'C26 H28 Cl N3 O Ru'
_chemical_formula_weight 535.03
_chemical_name_systematic
;
[Chlorido(1-(4''-methoxybenzyl)-4-(2'-kC)-phenyl-(3-kN)-1,2,3-triazolato) 
(n6-p-cymene)ruthenium(II)]
;
_space_group_crystal_system triclinic
_space_group_IT_number 2
_space_group_name_Hall '-P 1'
_space_group_name_H-M_alt 'P -1'
_symmetry_space_group_name_Hall '-P 1'
_symmetry_space_group_name_H-M 'P -1'
_atom_sites_solution_hydrogens geom
_atom_sites_solution_primary direct
_audit_creation_date 2016-05-31
_audit_creation_method
;
Olex2 1.2
(compiled 2016.02.19 svn.r3266 for OlexSys, GUI svn.r5155)
;
_cell_angle_alpha 72.6541(12)
_cell_angle_beta 78.1325(12)
_cell_angle_gamma 78.1211(10)
_cell_formula_units_Z 4
_cell_length_a 11.9911(4)
_cell_length_b 13.9160(4)
_cell_length_c 15.2047(5)
_cell_measurement_reflns_used 9973
_cell_measurement_temperature 100.0
_cell_measurement_theta_max 29.976
_cell_measurement_theta_min 2.518
_cell_volume 2341.49(13)
_computing_cell_refinement 'APEX2 v2013.6-2'
_computing_data_collection 'APEX2 v2013.6-2'
_computing_data_reduction 'APEX2 v2013.6-2'
_computing_molecular_graphics 'Olex2 (Dolomanov et al., 2009)'
_computing_publication_material 'Olex2 (Dolomanov et al., 2009)'
_computing_structure_refinement 'XL (Sheldrick, 2008)'
_computing_structure_solution 'XS (Sheldrick, 2008)'
_diffrn_ambient_temperature 100.0
_diffrn_measured_fraction_theta_full 0.998
_diffrn_measured_fraction_theta_max 0.985
_diffrn_measurement_device_type 'Bruker D8 Venture'
_diffrn_measurement_method '\f and \w scans'
_diffrn_radiation_type MoK\a
_diffrn_radiation_wavelength 0.71073
_diffrn_reflns_av_R_equivalents 0.0630
_diffrn_reflns_av_unetI/netI 0.0862
_diffrn_reflns_Laue_measured_fraction_full 0.998
_diffrn_reflns_Laue_measured_fraction_max 0.985
_diffrn_reflns_limit_h_max 16
_diffrn_reflns_limit_h_min -16
_diffrn_reflns_limit_k_max 18
_diffrn_reflns_limit_k_min -19
_diffrn_reflns_limit_l_max 20
_diffrn_reflns_limit_l_min -21
_diffrn_reflns_number 38283
_diffrn_reflns_point_group_measured_fraction_full 0.998
_diffrn_reflns_point_group_measured_fraction_max 0.985
_diffrn_reflns_theta_full 25.242
_diffrn_reflns_theta_max 30.076
_diffrn_reflns_theta_min 2.367
_diffrn_source 'INCOATEC microfocus sealed tube'
_diffrn_standards_number 0
_exptl_absorpt_coefficient_mu 0.807
_exptl_absorpt_correction_T_max 0.7460
_exptl_absorpt_correction_T_min 0.6915
_exptl_absorpt_correction_type multi-scan
_exptl_absorpt_process_details
;
SADABS-2012/1 (Bruker,2012) was used for absorption correction. 
wR2(int) was 0.0617 before and 0.0512 after correction. 
The Ratio of minimum to maximum transmission is 0.9269. 
The \l/2 correction factor is 0.0015.
;
_exptl_crystal_colour 'clear orange'
_exptl_crystal_colour_lustre clear
_exptl_crystal_colour_primary orange
_exptl_crystal_density_diffrn 1.518
_exptl_crystal_description block
_exptl_crystal_F_000 1096
_exptl_crystal_size_max 0.124
_exptl_crystal_size_mid 0.096
_exptl_crystal_size_min 0.036
_refine_diff_density_max 0.578
_refine_diff_density_min -0.627
_refine_diff_density_rms 0.128
_refine_ls_extinction_method none
_refine_ls_goodness_of_fit_ref 1.005
_refine_ls_hydrogen_treatment constr
_refine_ls_matrix_type full
_refine_ls_number_parameters 585
_refine_ls_number_reflns 13554
_refine_ls_number_restraints 0
_refine_ls_restrained_S_all 1.005
_refine_ls_R_factor_all 0.0835
_refine_ls_R_factor_gt 0.0421
_refine_ls_shift/su_max 0.001
_refine_ls_shift/su_mean 0.000
_refine_ls_structure_factor_coef Fsqd
_refine_ls_weighting_details 'w=1/[\s^2^(Fo^2^)+(0.0284P)^2^+0.4356P] where P=(Fo^2^+2Fc^2^)/3'
_refine_ls_weighting_scheme calc
_refine_ls_wR_factor_gt 0.0704
_refine_ls_wR_factor_ref 0.0799
_reflns_Friedel_coverage 0.000
_reflns_number_gt 9391
_reflns_number_total 13554
_reflns_threshold_expression 'I > 2\s(I)'
_cod_data_source_file ic6b02430_si_002.cif
_cod_data_source_block mo_chri446_2_P-1
_cod_database_code 4345143
_shelxl_version_number 2013-3
_shelx_space_group_comment
;
The symmetry employed for this shelxl refinement is uniquely defined
by the following loop, which should always be used as a source of
symmetry information in preference to the above space-group names.
They are only intended as comments.
;
_shelx_estimated_absorpt_t_max 0.972
_shelx_estimated_absorpt_t_min 0.907

loop_
_space_group_symop_operation_xyz
'x, y, z'
'-x, -y, -z'

loop_
_atom_site_label
_atom_site_type_symbol
_atom_site_fract_x
_atom_site_fract_y
_atom_site_fract_z
_atom_site_U_iso_or_equiv
_atom_site_adp_type
_atom_site_occupancy
_atom_site_site_symmetry_order
_atom_site_calc_flag
_atom_site_refinement_flags_posn
Ru1B Ru 0.14768(2) 0.15993(2) 0.52072(2) 0.00910(5) Uani 1 1 d .
Cl1B Cl 0.21016(5) 0.02324(5) 0.44509(5) 0.01443(14) Uani 1 1 d .
O1B O 0.69238(16) 0.51350(14) 0.57879(15) 0.0224(5) Uani 1 1 d .
N1B N 0.49946(17) 0.15612(15) 0.49581(15) 0.0110(4) Uani 1 1 d .
N2B N 0.39920(17) 0.20053(15) 0.46485(15) 0.0111(4) Uani 1 1 d .
N3B N 0.32074(17) 0.15128(15) 0.52464(15) 0.0103(4) Uani 1 1 d .
C4B C 0.3689(2) 0.07720(17) 0.59482(18) 0.0096(5) Uani 1 1 d .
C5B C 0.4851(2) 0.08064(18) 0.57550(18) 0.0121(5) Uani 1 1 d .
H5B H 0.5430 0.0390 0.6105 0.015 Uiso 1 1 calc R
C6B C 0.2863(2) 0.02026(18) 0.66392(18) 0.0115(5) Uani 1 1 d .
C7B C 0.1721(2) 0.04860(17) 0.64369(18) 0.0108(5) Uani 1 1 d .
C8B C 0.0893(2) -0.00508(18) 0.70735(19) 0.0152(6) Uani 1 1 d .
H8B H 0.0117 0.0104 0.6960 0.018 Uiso 1 1 calc R
C9B C 0.1173(2) -0.08075(19) 0.7870(2) 0.0191(6) Uani 1 1 d .
H9B H 0.0591 -0.1158 0.8289 0.023 Uiso 1 1 calc R
C10B C 0.2302(2) -0.10496(19) 0.8051(2) 0.0183(6) Uani 1 1 d .
H10B H 0.2490 -0.1558 0.8598 0.022 Uiso 1 1 calc R
C11B C 0.3149(2) -0.05490(18) 0.74341(19) 0.0143(6) Uani 1 1 d .
H11B H 0.3924 -0.0716 0.7551 0.017 Uiso 1 1 calc R
C12B C 0.6033(2) 0.19977(18) 0.44820(19) 0.0125(5) Uani 1 1 d .
H12A H 0.5992 0.2259 0.3806 0.015 Uiso 1 1 calc R
H12B H 0.6712 0.1456 0.4563 0.015 Uiso 1 1 calc R
C13B C 0.6190(2) 0.28538(18) 0.48444(18) 0.0108(5) Uani 1 1 d .
C14B C 0.5392(2) 0.32283(19) 0.55077(19) 0.0137(6) Uani 1 1 d .
H14B H 0.4691 0.2957 0.5739 0.016 Uiso 1 1 calc R
C15B C 0.5596(2) 0.39954(19) 0.58439(19) 0.0149(6) Uani 1 1 d .
H15B H 0.5039 0.4244 0.6300 0.018 Uiso 1 1 calc R
C16B C 0.6621(2) 0.43933(18) 0.5505(2) 0.0151(6) Uani 1 1 d .
C17B C 0.7420(2) 0.4029(2) 0.4830(2) 0.0183(6) Uani 1 1 d .
H17B H 0.8120 0.4300 0.4596 0.022 Uiso 1 1 calc R
C18B C 0.7201(2) 0.32789(19) 0.45011(19) 0.0147(6) Uani 1 1 d .
H18B H 0.7748 0.3046 0.4032 0.018 Uiso 1 1 calc R
C19B C 0.6200(2) 0.5435(2) 0.6564(2) 0.0216(6) Uani 1 1 d .
H19A H 0.6128 0.4835 0.7098 0.032 Uiso 1 1 calc GR
H19B H 0.5435 0.5748 0.6398 0.032 Uiso 1 1 calc GR
H19C H 0.6541 0.5928 0.6729 0.032 Uiso 1 1 calc GR
C20B C 0.0501(2) 0.28246(18) 0.58108(19) 0.0131(6) Uani 1 1 d .
C21B C -0.0232(2) 0.21392(19) 0.5824(2) 0.0149(6) Uani 1 1 d .
H21B H -0.0673 0.1837 0.6399 0.018 Uiso 1 1 calc R
C22B C -0.0326(2) 0.18926(19) 0.5010(2) 0.0152(6) Uani 1 1 d .
H22B H -0.0788 0.1398 0.5048 0.018 Uiso 1 1 calc R
C23B C 0.0271(2) 0.23853(19) 0.4129(2) 0.0147(6) Uani 1 1 d .
C24B C 0.0991(2) 0.30730(19) 0.40939(19) 0.0145(6) Uani 1 1 d .
H24B H 0.1372 0.3428 0.3511 0.017 Uiso 1 1 calc R
C25B C 0.1151(2) 0.32387(18) 0.49350(19) 0.0136(6) Uani 1 1 d .
H25B H 0.1713 0.3642 0.4910 0.016 Uiso 1 1 calc R
C26B C 0.0564(3) 0.3105(2) 0.6682(2) 0.0205(6) Uani 1 1 d .
H26B H 0.0279 0.2562 0.7233 0.025 Uiso 1 1 calc R
C27B C 0.1794(3) 0.3193(2) 0.6769(2) 0.0281(7) Uani 1 1 d .
H27B H 0.2301 0.2545 0.6763 0.042 Uiso 1 1 calc GR
H27A H 0.1781 0.3356 0.7356 0.042 Uiso 1 1 calc GR
H27C H 0.2083 0.3735 0.6245 0.042 Uiso 1 1 calc GR
C28B C -0.0245(3) 0.4108(2) 0.6699(2) 0.0310(8) Uani 1 1 d .
H28A H 0.0011 0.4649 0.6158 0.047 Uiso 1 1 calc GR
H28B H -0.0232 0.4286 0.7273 0.047 Uiso 1 1 calc GR
H28C H -0.1031 0.4030 0.6677 0.047 Uiso 1 1 calc GR
C29B C 0.0180(2) 0.2126(2) 0.3260(2) 0.0221(7) Uani 1 1 d .
H29A H 0.0395 0.1389 0.3346 0.033 Uiso 1 1 calc GR
H29B H 0.0700 0.2483 0.2734 0.033 Uiso 1 1 calc GR
H29C H -0.0615 0.2337 0.3131 0.033 Uiso 1 1 calc GR
Ru1A Ru 0.70922(2) 0.71316(2) -0.06188(2) 0.00937(5) Uani 1 1 d .
Cl1A Cl 0.77137(5) 0.59386(4) -0.15666(5) 0.01436(14) Uani 1 1 d .
O1A O 1.21936(16) 0.89506(13) 0.22804(13) 0.0169(4) Uani 1 1 d .
N1A N 1.03750(18) 0.64124(15) 0.01325(15) 0.0112(5) Uani 1 1 d .
N2A N 0.96544(18) 0.70109(15) -0.04497(15) 0.0120(5) Uani 1 1 d .
N3A N 0.86639(17) 0.66600(15) -0.01368(15) 0.0101(4) Uani 1 1 d .
C4A C 0.8744(2) 0.58556(18) 0.06340(18) 0.0111(5) Uani 1 1 d .
C5A C 0.9854(2) 0.56953(18) 0.08082(19) 0.0129(5) Uani 1 1 d .
H5A H 1.0186 0.5189 0.1298 0.015 Uiso 1 1 calc R
C6A C 0.7699(2) 0.53925(18) 0.09959(18) 0.0113(5) Uani 1 1 d .
C7A C 0.6799(2) 0.58614(18) 0.04690(18) 0.0111(5) Uani 1 1 d .
C8A C 0.5804(2) 0.53997(19) 0.07217(19) 0.0159(6) Uani 1 1 d .
H8A H 0.5178 0.5689 0.0382 0.019 Uiso 1 1 calc R
C9A C 0.5712(2) 0.4526(2) 0.1460(2) 0.0195(6) Uani 1 1 d .
H9A H 0.5035 0.4219 0.1607 0.023 Uiso 1 1 calc R
C10A C 0.6602(2) 0.4098(2) 0.1983(2) 0.0210(6) Uani 1 1 d .
H10A H 0.6524 0.3513 0.2496 0.025 Uiso 1 1 calc R
C11A C 0.7604(2) 0.45295(19) 0.17533(19) 0.0173(6) Uani 1 1 d .
H11A H 0.8218 0.4242 0.2106 0.021 Uiso 1 1 calc R
C12A C 1.1564(2) 0.66031(19) -0.00030(19) 0.0132(5) Uani 1 1 d .
H12C H 1.1785 0.6976 -0.0662 0.016 Uiso 1 1 calc R
H12D H 1.2085 0.5942 0.0122 0.016 Uiso 1 1 calc R
C13A C 1.1727(2) 0.72097(19) 0.06186(18) 0.0125(5) Uani 1 1 d .
C14A C 1.1106(2) 0.81828(19) 0.05849(19) 0.0150(6) Uani 1 1 d .
H14A H 1.0559 0.8466 0.0169 0.018 Uiso 1 1 calc R
C15A C 1.1277(2) 0.87393(19) 0.11485(19) 0.0156(6) Uani 1 1 d .
H15A H 1.0838 0.9395 0.1125 0.019 Uiso 1 1 calc R
C16A C 1.2090(2) 0.83423(19) 0.17513(18) 0.0126(5) Uani 1 1 d .
C17A C 1.2718(2) 0.73738(19) 0.1797(2) 0.0157(6) Uani 1 1 d .
H17A H 1.3272 0.7094 0.2208 0.019 Uiso 1 1 calc R
C18A C 1.2523(2) 0.6820(2) 0.1231(2) 0.0156(6) Uani 1 1 d .
H18A H 1.2946 0.6156 0.1266 0.019 Uiso 1 1 calc R
C19A C 1.2974(2) 0.8537(2) 0.2944(2) 0.0205(6) Uani 1 1 d .
H19D H 1.2758 0.7896 0.3365 0.031 Uiso 1 1 calc GR
H19E H 1.2938 0.9023 0.3306 0.031 Uiso 1 1 calc GR
H19F H 1.3761 0.8410 0.2616 0.031 Uiso 1 1 calc GR
C20A C 0.6425(2) 0.84025(18) 0.00090(19) 0.0130(6) Uani 1 1 d .
C21A C 0.5511(2) 0.79332(19) -0.00560(19) 0.0142(6) Uani 1 1 d .
H21A H 0.4995 0.7684 0.0492 0.017 Uiso 1 1 calc R
C22A C 0.5348(2) 0.78261(18) -0.09202(19) 0.0142(6) Uani 1 1 d .
H22A H 0.4718 0.7525 -0.0949 0.017 Uiso 1 1 calc R
C23A C 0.6132(2) 0.81721(18) -0.17394(18) 0.0136(6) Uani 1 1 d .
C24A C 0.7018(2) 0.86767(18) -0.16978(19) 0.0141(6) Uani 1 1 d .
H24A H 0.7503 0.8964 -0.2252 0.017 Uiso 1 1 calc R
C25A C 0.7180(2) 0.87526(18) -0.08325(19) 0.0140(6) Uani 1 1 d .
H25A H 0.7816 0.9048 -0.0808 0.017 Uiso 1 1 calc R
C26A C 0.6544(2) 0.8512(2) 0.0945(2) 0.0190(6) Uani 1 1 d .
H26A H 0.6379 0.7868 0.1427 0.023 Uiso 1 1 calc R
C27A C 0.7744(3) 0.8687(2) 0.1004(2) 0.0283(7) Uani 1 1 d .
H27D H 0.7903 0.9341 0.0570 0.042 Uiso 1 1 calc GR
H27E H 0.8326 0.8136 0.0838 0.042 Uiso 1 1 calc GR
H27F H 0.7772 0.8697 0.1641 0.042 Uiso 1 1 calc GR
C28A C 0.5631(3) 0.9386(2) 0.1175(2) 0.0322(8) Uani 1 1 d .
H28D H 0.4869 0.9277 0.1119 0.048 Uiso 1 1 calc GR
H28E H 0.5806 1.0033 0.0738 0.048 Uiso 1 1 calc GR
H28F H 0.5633 0.9405 0.1813 0.048 Uiso 1 1 calc GR
C29A C 0.6038(2) 0.7990(2) -0.26485(19) 0.0183(6) Uani 1 1 d .
H29D H 0.5499 0.7508 -0.2533 0.027 Uiso 1 1 calc GR
H29E H 0.6799 0.7708 -0.2929 0.027 Uiso 1 1 calc GR
H29F H 0.5755 0.8636 -0.3075 0.027 Uiso 1 1 calc GR

loop_
_atom_site_aniso_label
_atom_site_aniso_U_11
_atom_site_aniso_U_22
_atom_site_aniso_U_33
_atom_site_aniso_U_23
_atom_site_aniso_U_13
_atom_site_aniso_U_12
Ru1B 0.00823(10) 0.00814(10) 0.01090(11) -0.00154(8) -0.00238(8) -0.00181(8)
Cl1B 0.0140(3) 0.0119(3) 0.0190(4) -0.0066(3) -0.0041(3) -0.0002(2)
O1B 0.0209(10) 0.0204(10) 0.0323(13) -0.0164(9) 0.0006(9) -0.0082(8)
N1B 0.0096(10) 0.0121(10) 0.0121(12) -0.0027(9) -0.0037(9) -0.0022(8)
N2B 0.0089(10) 0.0132(10) 0.0123(12) -0.0020(9) -0.0026(9) -0.0053(8)
N3B 0.0108(10) 0.0095(10) 0.0113(12) -0.0029(8) -0.0015(9) -0.0032(8)
C4B 0.0130(12) 0.0066(11) 0.0102(13) -0.0024(9) -0.0039(10) -0.0015(10)
C5B 0.0148(13) 0.0096(12) 0.0124(14) -0.0019(10) -0.0056(11) -0.0012(10)
C6B 0.0138(13) 0.0087(12) 0.0124(14) -0.0037(10) -0.0016(11) -0.0015(10)
C7B 0.0135(12) 0.0075(11) 0.0118(14) -0.0033(10) -0.0019(10) -0.0018(10)
C8B 0.0143(13) 0.0110(12) 0.0197(15) -0.0028(11) -0.0025(12) -0.0030(10)
C9B 0.0228(15) 0.0146(13) 0.0169(15) -0.0004(11) 0.0029(12) -0.0081(12)
C10B 0.0263(15) 0.0123(13) 0.0135(15) 0.0010(11) -0.0045(12) -0.0019(11)
C11B 0.0169(13) 0.0116(12) 0.0138(14) -0.0025(10) -0.0028(11) -0.0016(11)
C12B 0.0098(12) 0.0141(12) 0.0131(14) -0.0013(10) -0.0003(11) -0.0054(10)
C13B 0.0093(12) 0.0095(12) 0.0132(14) 0.0002(10) -0.0047(10) -0.0024(10)
C14B 0.0090(12) 0.0150(13) 0.0168(15) -0.0023(11) -0.0007(11) -0.0050(10)
C15B 0.0131(13) 0.0137(12) 0.0172(15) -0.0060(11) -0.0024(11) 0.0022(10)
C16B 0.0152(13) 0.0086(12) 0.0226(16) -0.0033(11) -0.0060(12) -0.0021(10)
C17B 0.0111(13) 0.0198(14) 0.0251(17) -0.0054(12) -0.0018(12) -0.0064(11)
C18B 0.0109(12) 0.0160(13) 0.0165(15) -0.0037(11) -0.0016(11) -0.0017(10)
C19B 0.0267(16) 0.0185(14) 0.0239(17) -0.0119(12) -0.0043(13) -0.0036(12)
C20B 0.0157(13) 0.0063(11) 0.0157(14) -0.0019(10) -0.0043(11) 0.0019(10)
C21B 0.0096(12) 0.0123(12) 0.0177(15) -0.0024(11) 0.0015(11) 0.0036(10)
C22B 0.0085(12) 0.0126(13) 0.0244(16) -0.0040(11) -0.0046(11) -0.0007(10)
C23B 0.0108(12) 0.0145(13) 0.0190(15) -0.0068(11) -0.0082(11) 0.0072(10)
C24B 0.0147(13) 0.0126(12) 0.0123(14) 0.0002(10) -0.0045(11) 0.0036(11)
C25B 0.0144(13) 0.0065(11) 0.0181(15) -0.0006(10) -0.0026(11) -0.0018(10)
C26B 0.0299(16) 0.0151(13) 0.0144(15) -0.0033(11) -0.0011(13) -0.0019(12)
C27B 0.0390(19) 0.0271(16) 0.0226(18) -0.0097(13) -0.0149(15) -0.0002(14)
C28B 0.0375(19) 0.0319(17) 0.0260(19) -0.0184(15) -0.0053(15) 0.0058(15)
C29B 0.0189(14) 0.0271(15) 0.0229(17) -0.0106(13) -0.0093(13) 0.0027(12)
Ru1A 0.01076(10) 0.00809(10) 0.00915(11) -0.00186(8) -0.00249(8) -0.00092(8)
Cl1A 0.0189(3) 0.0116(3) 0.0122(3) -0.0038(2) -0.0045(3) 0.0016(2)
O1A 0.0230(10) 0.0154(9) 0.0161(11) -0.0071(8) -0.0073(8) -0.0028(8)
N1A 0.0113(10) 0.0107(10) 0.0133(12) -0.0039(9) -0.0048(9) -0.0014(9)
N2A 0.0133(11) 0.0122(10) 0.0120(12) -0.0031(9) -0.0046(9) -0.0029(9)
N3A 0.0112(10) 0.0092(10) 0.0105(12) -0.0027(8) -0.0028(9) -0.0017(8)
C4A 0.0148(13) 0.0084(11) 0.0106(13) -0.0031(10) -0.0034(11) -0.0005(10)
C5A 0.0161(13) 0.0115(12) 0.0120(14) -0.0040(10) -0.0044(11) -0.0005(10)
C6A 0.0140(12) 0.0110(12) 0.0092(13) -0.0045(10) 0.0012(11) -0.0031(10)
C7A 0.0157(13) 0.0084(11) 0.0099(13) -0.0046(10) 0.0004(11) -0.0021(10)
C8A 0.0148(13) 0.0167(13) 0.0165(15) -0.0045(11) -0.0023(11) -0.0029(11)
C9A 0.0183(14) 0.0199(14) 0.0184(16) -0.0038(12) 0.0055(12) -0.0088(12)
C10A 0.0277(16) 0.0183(14) 0.0128(15) 0.0022(11) 0.0022(12) -0.0090(12)
C11A 0.0222(14) 0.0152(13) 0.0113(14) 0.0007(11) -0.0037(12) -0.0015(11)
C12A 0.0116(12) 0.0149(13) 0.0139(14) -0.0053(11) -0.0015(11) -0.0022(10)
C13A 0.0123(12) 0.0148(13) 0.0108(14) -0.0034(10) 0.0006(11) -0.0057(10)
C14A 0.0176(13) 0.0139(13) 0.0126(14) 0.0001(10) -0.0067(11) -0.0015(11)
C15A 0.0201(14) 0.0105(12) 0.0159(15) -0.0042(11) -0.0030(12) -0.0003(11)
C16A 0.0154(13) 0.0146(13) 0.0094(13) -0.0053(10) 0.0024(11) -0.0074(11)
C17A 0.0161(13) 0.0147(13) 0.0179(15) -0.0038(11) -0.0067(12) -0.0025(11)
C18A 0.0120(13) 0.0148(13) 0.0211(16) -0.0074(11) -0.0040(11) 0.0006(11)
C19A 0.0200(14) 0.0269(15) 0.0205(16) -0.0121(13) -0.0072(13) -0.0036(12)
C20A 0.0173(13) 0.0082(12) 0.0132(14) -0.0042(10) -0.0030(11) 0.0015(10)
C21A 0.0133(13) 0.0119(12) 0.0153(14) -0.0038(10) -0.0004(11) 0.0015(10)
C22A 0.0105(12) 0.0116(12) 0.0204(15) -0.0053(11) -0.0050(11) 0.0023(10)
C23A 0.0177(13) 0.0111(12) 0.0101(14) -0.0023(10) -0.0060(11) 0.0046(11)
C24A 0.0173(13) 0.0068(12) 0.0138(14) -0.0004(10) -0.0004(11) 0.0020(10)
C25A 0.0176(13) 0.0057(11) 0.0201(15) -0.0052(10) -0.0052(12) -0.0002(10)
C26A 0.0262(15) 0.0158(13) 0.0149(15) -0.0054(11) -0.0051(12) 0.0006(12)
C27A 0.0345(18) 0.0295(17) 0.0260(19) -0.0127(14) -0.0109(15) -0.0019(14)
C28A 0.0382(19) 0.0362(18) 0.031(2) -0.0275(16) -0.0082(16) 0.0056(15)
C29A 0.0224(15) 0.0164(13) 0.0165(15) -0.0056(11) -0.0079(12) 0.0027(12)

loop_
_atom_type_symbol
_atom_type_description
_atom_type_scat_dispersion_real
_atom_type_scat_dispersion_imag
_atom_type_scat_source
C C 0.0033 0.0016 'International Tables Vol C Tables 4.2.6.8 and 6.1.1.4'
H H 0.0000 0.0000 'International Tables Vol C Tables 4.2.6.8 and 6.1.1.4'
Cl Cl 0.1484 0.1585 'International Tables Vol C Tables 4.2.6.8 and 6.1.1.4'
N N 0.0061 0.0033 'International Tables Vol C Tables 4.2.6.8 and 6.1.1.4'
O O 0.0106 0.0060 'International Tables Vol C Tables 4.2.6.8 and 6.1.1.4'
Ru Ru -1.2594 0.8363 'International Tables Vol C Tables 4.2.6.8 and 6.1.1.4'

loop_
_geom_angle_atom_site_label_1
_geom_angle_atom_site_label_2
_geom_angle_atom_site_label_3
_geom_angle
N3B Ru1B Cl1B 85.30(6)
N3B Ru1B C7B 77.29(9)
N3B Ru1B C20B 108.66(9)
N3B Ru1B C21B 143.15(10)
N3B Ru1B C22B 171.82(9)
N3B Ru1B C23B 135.43(9)
N3B Ru1B C24B 105.91(9)
N3B Ru1B C25B 93.25(9)
C7B Ru1B Cl1B 85.97(7)
C7B Ru1B C20B 98.37(10)
C7B Ru1B C21B 90.73(10)
C7B Ru1B C22B 110.65(10)
C7B Ru1B C23B 146.33(10)
C7B Ru1B C24B 165.80(10)
C7B Ru1B C25B 129.95(10)
C20B Ru1B Cl1B 165.95(7)
C20B Ru1B C23B 80.01(10)
C20B Ru1B C24B 67.44(10)
C21B Ru1B Cl1B 129.03(8)
C21B Ru1B C20B 38.10(10)
C21B Ru1B C22B 37.96(10)
C21B Ru1B C23B 67.15(10)
C21B Ru1B C24B 78.47(10)
C21B Ru1B C25B 67.92(10)
C22B Ru1B Cl1B 97.02(7)
C22B Ru1B C20B 68.94(10)
C22B Ru1B C23B 37.16(10)
C22B Ru1B C24B 65.91(10)
C23B Ru1B Cl1B 88.96(7)
C23B Ru1B C24B 35.56(9)
C24B Ru1B Cl1B 107.97(7)
C25B Ru1B Cl1B 142.87(8)
C25B Ru1B C20B 38.08(9)
C25B Ru1B C22B 80.15(10)
C25B Ru1B C23B 66.40(10)
C25B Ru1B C24B 37.08(10)
C16B O1B C19B 117.4(2)
N2B N1B C5B 112.2(2)
N2B N1B C12B 118.5(2)
C5B N1B C12B 128.9(2)
N3B N2B N1B 105.11(19)
N2B N3B Ru1B 130.28(16)
N2B N3B C4B 111.3(2)
C4B N3B Ru1B 118.12(16)
N3B C4B C6B 114.1(2)
C5B C4B N3B 106.3(2)
C5B C4B C6B 139.6(2)
N1B C5B C4B 105.1(2)
C7B C6B C4B 113.7(2)
C11B C6B C4B 123.9(2)
C11B C6B C7B 122.4(2)
C6B C7B Ru1B 116.50(18)
C8B C7B Ru1B 127.43(19)
C8B C7B C6B 116.0(2)
C9B C8B C7B 122.0(2)
C10B C9B C8B 120.1(3)
C11B C10B C9B 119.8(2)
C10B C11B C6B 119.7(2)
N1B C12B C13B 112.5(2)
C14B C13B C12B 123.6(2)
C14B C13B C18B 118.3(2)
C18B C13B C12B 118.2(2)
C13B C14B C15B 121.4(2)
C16B C15B C14B 119.3(3)
O1B C16B C15B 124.7(3)
O1B C16B C17B 115.7(2)
C17B C16B C15B 119.5(3)
C18B C17B C16B 120.4(3)
C17B C18B C13B 121.1(3)
C21B C20B Ru1B 69.63(14)
C21B C20B C25B 116.3(2)
C21B C20B C26B 121.3(2)
C25B C20B Ru1B 69.88(14)
C25B C20B C26B 122.4(2)
C26B C20B Ru1B 131.84(18)
C20B C21B Ru1B 72.26(15)
C22B C21B Ru1B 72.11(15)
C22B C21B C20B 122.0(3)
C21B C22B Ru1B 69.92(15)
C21B C22B C23B 120.0(2)
C23B C22B Ru1B 75.39(14)
C22B C23B Ru1B 67.45(14)
C22B C23B C29B 120.4(3)
C24B C23B Ru1B 72.44(15)
C24B C23B C22B 119.1(3)
C24B C23B C29B 120.4(3)
C29B C23B Ru1B 129.66(17)
C23B C24B Ru1B 72.00(14)
C23B C24B C25B 119.6(2)
C25B C24B Ru1B 66.40(13)
C20B C25B Ru1B 72.04(14)
C20B C25B C24B 122.4(2)
C24B C25B Ru1B 76.52(15)
C20B C26B C27B 113.4(2)
C20B C26B C28B 108.7(2)
C28B C26B C27B 110.3(2)
N3A Ru1A Cl1A 88.10(6)
N3A Ru1A C20A 99.21(9)
N3A Ru1A C21A 130.17(10)
N3A Ru1A C22A 167.96(9)
N3A Ru1A C23A 146.11(9)
N3A Ru1A C24A 112.32(9)
N3A Ru1A C25A 92.68(9)
C7A Ru1A Cl1A 84.99(7)
C7A Ru1A N3A 77.17(9)
C7A Ru1A C20A 103.78(10)
C7A Ru1A C21A 88.55(10)
C7A Ru1A C22A 102.75(10)
C7A Ru1A C23A 136.08(10)
C7A Ru1A C24A 167.44(9)
C7A Ru1A C25A 138.82(10)
C20A Ru1A Cl1A 169.60(7)
C20A Ru1A C22A 68.98(10)
C20A Ru1A C23A 80.97(10)
C20A Ru1A C24A 67.36(10)
C20A Ru1A C25A 37.84(10)
C21A Ru1A Cl1A 138.47(8)
C21A Ru1A C20A 38.22(10)
C21A Ru1A C22A 38.23(10)
C21A Ru1A C23A 68.22(10)
C21A Ru1A C24A 79.03(9)
C21A Ru1A C25A 67.67(10)
C22A Ru1A Cl1A 103.92(7)
C22A Ru1A C23A 37.41(10)
C22A Ru1A C24A 66.19(9)
C22A Ru1A C25A 79.43(10)
C23A Ru1A Cl1A 88.83(7)
C23A Ru1A C24A 36.39(9)
C24A Ru1A Cl1A 103.06(7)
C25A Ru1A Cl1A 135.09(7)
C25A Ru1A C23A 66.62(10)
C25A Ru1A C24A 36.50(10)
C16A O1A C19A 117.0(2)
N2A N1A C5A 112.1(2)
N2A N1A C12A 119.7(2)
C5A N1A C12A 128.2(2)
N3A N2A N1A 105.05(19)
N2A N3A Ru1A 130.95(16)
N2A N3A C4A 111.1(2)
C4A N3A Ru1A 117.92(16)
N3A C4A C5A 106.7(2)
N3A C4A C6A 114.5(2)
C5A C4A C6A 138.7(2)
N1A C5A C4A 105.1(2)
C7A C6A C4A 113.3(2)
C11A C6A C4A 124.2(2)
C11A C6A C7A 122.4(2)
C6A C7A Ru1A 116.95(18)
C8A C7A Ru1A 126.48(19)
C8A C7A C6A 116.5(2)
C9A C8A C7A 121.5(2)
C10A C9A C8A 120.6(3)
C11A C10A C9A 119.7(2)
C10A C11A C6A 119.2(2)
N1A C12A C13A 112.9(2)
C14A C13A C12A 121.4(2)
C18A C13A C12A 120.4(2)
C18A C13A C14A 118.1(2)
C15A C14A C13A 120.9(2)
C14A C15A C16A 120.3(2)
O1A C16A C15A 115.8(2)
O1A C16A C17A 124.4(2)
C17A C16A C15A 119.7(2)
C16A C17A C18A 119.1(2)
C13A C18A C17A 121.9(2)
C21A C20A Ru1A 69.24(14)
C21A C20A C25A 116.8(2)
C21A C20A C26A 119.4(2)
C25A C20A Ru1A 71.62(14)
C25A C20A C26A 123.8(2)
C26A C20A Ru1A 129.96(17)
C20A C21A Ru1A 72.53(15)
C20A C21A C22A 121.8(2)
C22A C21A Ru1A 72.78(15)
C21A C22A Ru1A 68.99(14)
C23A C22A Ru1A 72.65(14)
C23A C22A C21A 119.5(2)
C22A C23A Ru1A 69.94(14)
C22A C23A C29A 120.6(2)
C24A C23A Ru1A 73.74(14)
C24A C23A C22A 119.6(2)
C24A C23A C29A 119.8(2)
C29A C23A Ru1A 127.42(17)
C23A C24A Ru1A 69.87(14)
C25A C24A Ru1A 68.74(14)
C25A C24A C23A 119.7(2)
C20A C25A Ru1A 70.54(14)
C24A C25A Ru1A 74.77(14)
C24A C25A C20A 122.4(3)
C20A C26A C27A 114.3(2)
C20A C26A C28A 108.8(2)
C27A C26A C28A 110.0(2)

loop_
_geom_bond_atom_site_label_1
_geom_bond_atom_site_label_2
_geom_bond_distance
Ru1B Cl1B 2.4218(7)
Ru1B N3B 2.066(2)
Ru1B C7B 2.072(2)
Ru1B C20B 2.188(3)
Ru1B C21B 2.154(2)
Ru1B C22B 2.182(2)
Ru1B C23B 2.287(2)
Ru1B C24B 2.292(2)
Ru1B C25B 2.160(2)
O1B C16B 1.365(3)
O1B C19B 1.430(3)
N1B N2B 1.343(3)
N1B C5B 1.353(3)
N1B C12B 1.456(3)
N2B N3B 1.313(3)
N3B C4B 1.374(3)
C4B C5B 1.371(3)
C4B C6B 1.453(3)
C6B C7B 1.416(3)
C6B C11B 1.393(3)
C7B C8B 1.399(4)
C8B C9B 1.396(4)
C9B C10B 1.390(4)
C10B C11B 1.381(4)
C12B C13B 1.512(4)
C13B C14B 1.384(4)
C13B C18B 1.394(3)
C14B C15B 1.394(4)
C15B C16B 1.391(4)
C16B C17B 1.390(4)
C17B C18B 1.374(4)
C20B C21B 1.418(4)
C20B C25B 1.419(4)
C20B C26B 1.509(4)
C21B C22B 1.411(4)
C22B C23B 1.427(4)
C23B C24B 1.398(4)
C23B C29B 1.500(4)
C24B C25B 1.421(4)
C26B C27B 1.541(4)
C26B C28B 1.530(4)
Ru1A Cl1A 2.4216(7)
Ru1A N3A 2.072(2)
Ru1A C7A 2.063(2)
Ru1A C20A 2.188(3)
Ru1A C21A 2.145(3)
Ru1A C22A 2.195(2)
Ru1A C23A 2.230(2)
Ru1A C24A 2.280(2)
Ru1A C25A 2.203(2)
O1A C16A 1.367(3)
O1A C19A 1.430(3)
N1A N2A 1.343(3)
N1A C5A 1.350(3)
N1A C12A 1.466(3)
N2A N3A 1.320(3)
N3A C4A 1.362(3)
C4A C5A 1.372(3)
C4A C6A 1.457(3)
C6A C7A 1.410(3)
C6A C11A 1.400(3)
C7A C8A 1.401(4)
C8A C9A 1.394(4)
C9A C10A 1.389(4)
C10A C11A 1.388(4)
C12A C13A 1.505(4)
C13A C14A 1.397(3)
C13A C18A 1.386(4)
C14A C15A 1.382(4)
C15A C16A 1.393(4)
C16A C17A 1.391(3)
C17A C18A 1.393(4)
C20A C21A 1.420(4)
C20A C25A 1.424(4)
C20A C26A 1.513(4)
C21A C22A 1.422(4)
C22A C23A 1.419(4)
C23A C24A 1.409(4)
C23A C29A 1.508(4)
C24A C25A 1.406(4)
C26A C27A 1.533(4)
C26A C28A 1.533(4)

loop_
_geom_torsion_atom_site_label_1
_geom_torsion_atom_site_label_2
_geom_torsion_atom_site_label_3
_geom_torsion_atom_site_label_4
_geom_torsion
Ru1B N3B C4B C5B 173.41(17)
Ru1B N3B C4B C6B -6.1(3)
Ru1B C7B C8B C9B 178.2(2)
Ru1B C20B C21B C22B -54.6(2)
Ru1B C20B C25B C24B 60.3(2)
Ru1B C20B C26B C27B 50.9(3)
Ru1B C20B C26B C28B 174.0(2)
Ru1B C21B C22B C23B -58.6(2)
Ru1B C22B C23B C24B -52.8(2)
Ru1B C22B C23B C29B 123.9(2)
Ru1B C23B C24B C25B -48.0(2)
Ru1B C24B C25B C20B -58.1(2)
O1B C16B C17B C18B 179.7(2)
N1B N2B N3B Ru1B -172.18(17)
N1B N2B N3B C4B 1.3(3)
N1B C12B C13B C14B -4.4(3)
N1B C12B C13B C18B 174.7(2)
N2B N1B C5B C4B 0.6(3)
N2B N1B C12B C13B 85.5(3)
N2B N3B C4B C5B -1.0(3)
N2B N3B C4B C6B 179.5(2)
N3B C4B C5B N1B 0.2(3)
N3B C4B C6B C7B 2.8(3)
N3B C4B C6B C11B -176.8(2)
C4B C6B C7B Ru1B 1.6(3)
C4B C6B C7B C8B 179.0(2)
C4B C6B C11B C10B -180.0(2)
C5B N1B N2B N3B -1.2(3)
C5B N1B C12B C13B -86.9(3)
C5B C4B C6B C7B -176.4(3)
C5B C4B C6B C11B 4.0(5)
C6B C4B C5B N1B 179.5(3)
C6B C7B C8B C9B 1.2(4)
C7B C6B C11B C10B 0.5(4)
C7B C8B C9B C10B 0.0(4)
C8B C9B C10B C11B -0.9(4)
C9B C10B C11B C6B 0.7(4)
C11B C6B C7B Ru1B -178.8(2)
C11B C6B C7B C8B -1.4(4)
C12B N1B N2B N3B -174.8(2)
C12B N1B C5B C4B 173.4(2)
C12B C13B C14B C15B 177.7(2)
C12B C13B C18B C17B -177.2(2)
C13B C14B C15B C16B 0.1(4)
C14B C13B C18B C17B 1.9(4)
C14B C15B C16B O1B -179.2(2)
C14B C15B C16B C17B 0.7(4)
C15B C16B C17B C18B -0.2(4)
C16B C17B C18B C13B -1.2(4)
C18B C13B C14B C15B -1.4(4)
C19B O1B C16B C15B 7.9(4)
C19B O1B C16B C17B -172.0(2)
C20B C21B C22B Ru1B 54.6(2)
C20B C21B C22B C23B -3.9(4)
C21B C20B C25B Ru1B -53.49(19)
C21B C20B C25B C24B 6.8(3)
C21B C20B C26B C27B 140.8(2)
C21B C20B C26B C28B -96.1(3)
C21B C22B C23B Ru1B 55.9(2)
C21B C22B C23B C24B 3.1(3)
C21B C22B C23B C29B 179.8(2)
C22B C23B C24B Ru1B 50.5(2)
C22B C23B C24B C25B 2.5(3)
C23B C24B C25B Ru1B 50.5(2)
C23B C24B C25B C20B -7.7(4)
C25B C20B C21B Ru1B 53.62(19)
C25B C20B C21B C22B -0.9(3)
C25B C20B C26B C27B -40.2(3)
C25B C20B C26B C28B 82.9(3)
C26B C20B C21B Ru1B -127.4(2)
C26B C20B C21B C22B 178.1(2)
C26B C20B C25B Ru1B 127.5(2)
C26B C20B C25B C24B -172.2(2)
C29B C23B C24B Ru1B -126.2(2)
C29B C23B C24B C25B -174.2(2)
Ru1A N3A C4A C5A 179.95(16)
Ru1A N3A C4A C6A 3.0(3)
Ru1A C7A C8A C9A 178.5(2)
Ru1A C20A C21A C22A -56.0(2)
Ru1A C20A C25A C24A 56.3(2)
Ru1A C20A C26A C27A 73.9(3)
Ru1A C20A C26A C28A -162.8(2)
Ru1A C21A C22A C23A -54.2(2)
Ru1A C22A C23A C24A -56.6(2)
Ru1A C22A C23A C29A 122.4(2)
Ru1A C23A C24A C25A -49.2(2)
Ru1A C24A C25A C20A -54.4(2)
O1A C16A C17A C18A 179.0(2)
N1A N2A N3A Ru1A -179.87(17)
N1A N2A N3A C4A 0.3(3)
N1A C12A C13A C14A -59.3(3)
N1A C12A C13A C18A 122.0(3)
N2A N1A C5A C4A 0.2(3)
N2A N1A C12A C13A 97.9(3)
N2A N3A C4A C5A -0.2(3)
N2A N3A C4A C6A -177.2(2)
N3A C4A C5A N1A 0.0(3)
N3A C4A C6A C7A 0.7(3)
N3A C4A C6A C11A 176.8(2)
C4A C6A C7A Ru1A -4.1(3)
C4A C6A C7A C8A 174.2(2)
C4A C6A C11A C10A -174.0(3)
C5A N1A N2A N3A -0.3(3)
C5A N1A C12A C13A -80.4(3)
C5A C4A C6A C7A -174.9(3)
C5A C4A C6A C11A 1.3(5)
C6A C4A C5A N1A 175.8(3)
C6A C7A C8A C9A 0.4(4)
C7A C6A C11A C10A 1.8(4)
C7A C8A C9A C10A 1.5(4)
C8A C9A C10A C11A -1.8(4)
C9A C10A C11A C6A 0.1(4)
C11A C6A C7A Ru1A 179.7(2)
C11A C6A C7A C8A -2.0(4)
C12A N1A N2A N3A -178.9(2)
C12A N1A C5A C4A 178.6(2)
C12A C13A C14A C15A -178.9(3)
C12A C13A C18A C17A 178.1(3)
C13A C14A C15A C16A 1.1(4)
C14A C13A C18A C17A -0.6(4)
C14A C15A C16A O1A -179.9(2)
C14A C15A C16A C17A -1.1(4)
C15A C16A C17A C18A 0.3(4)
C16A C17A C18A C13A 0.5(4)
C18A C13A C14A C15A -0.2(4)
C19A O1A C16A C15A 176.5(2)
C19A O1A C16A C17A -2.2(4)
C20A C21A C22A Ru1A 55.8(2)
C20A C21A C22A C23A 1.6(4)
C21A C20A C25A Ru1A -54.13(19)
C21A C20A C25A C24A 2.2(3)
C21A C20A C26A C27A 160.5(2)
C21A C20A C26A C28A -76.2(3)
C21A C22A C23A Ru1A 52.5(2)
C21A C22A C23A C24A -4.1(3)
C21A C22A C23A C29A 174.9(2)
C22A C23A C24A Ru1A 54.80(19)
C22A C23A C24A C25A 5.6(3)
C23A C24A C25A Ru1A 49.7(2)
C23A C24A C25A C20A -4.8(4)
C25A C20A C21A Ru1A 55.33(19)
C25A C20A C21A C22A -0.6(3)
C25A C20A C26A C27A -19.9(3)
C25A C20A C26A C28A 103.4(3)
C26A C20A C21A Ru1A -125.1(2)
C26A C20A C21A C22A 179.0(2)
C26A C20A C25A Ru1A 126.3(2)
C26A C20A C25A C24A -177.4(2)
C29A C23A C24A Ru1A -124.2(2)
C29A C23A C24A C25A -173.4(2)
